data_2224117
loop_
_publ_author_name
'Li, De-Ling'
'Wang, Li-Hong'

_publ_section_title 9,9-Dimethyl-12-(4-nitrophenyl)-9,10-dihydro-12<i>H</i>-benzo[<i>a</i>]xanthen-11(8<i>H</i>)-one
_journal_coeditor_code BH2257
_journal_issue 12
_journal_name_full 'Acta Crystallographica Section E'
_journal_page_first o3141
_journal_paper_doi 10.1107/S1600536809048570
_journal_volume 65
_journal_year 2009
_chemical_formula_iupac 'C25 H21 N O4'
_chemical_formula_moiety 'C25 H21 N O4'
_chemical_formula_sum 'C25 H21 N O4'
_chemical_formula_weight 399.43
_chemical_name_systematic
;
9,9-Dimethyl-12-(4-nitrophenyl)-9,10-dihydro-12<i>H</i>-
benzo[<i>a</i>]xanthen-11(8<i>H</i>)-one
;
_space_group_IT_number 15
_symmetry_cell_setting monoclinic
_symmetry_space_group_name_Hall '-C 2yc'
_symmetry_space_group_name_H-M 'C 1 2/c 1'
_atom_sites_solution_hydrogens geom
_atom_sites_solution_primary direct
_atom_sites_solution_secondary difmap
_audit_creation_method SHELXL-97
_cell_angle_alpha 90.00
_cell_angle_beta 119.78(3)
_cell_angle_gamma 90.00
_cell_formula_units_Z 8
_cell_length_a 24.178(5)
_cell_length_b 11.078(2)
_cell_length_c 17.481(4)
_cell_measurement_reflns_used 4847
_cell_measurement_temperature 113(2)
_cell_measurement_theta_max 27.888
_cell_measurement_theta_min 2.079
_cell_volume 4063.8(19)
_computing_cell_refinement 'CrystalClear (Rigaku/MSC, 2005)'
_computing_data_collection 'CrystalClear (Rigaku/MSC, 2005)'
_computing_data_reduction 'CrystalClear (Rigaku/MSC, 2005)'
_computing_molecular_graphics 'SHELXTL (Sheldrick, 2008)'
_computing_publication_material 'SHELXTL (Sheldrick, 2008)'
_computing_structure_refinement 'SHELXL97 (Sheldrick, 2008)'
_computing_structure_solution 'SHELXS97 (Sheldrick, 2008)'
_diffrn_ambient_temperature 113(2)
_diffrn_detector_area_resol_mean 7.31
_diffrn_measured_fraction_theta_full 0.999
_diffrn_measured_fraction_theta_max 0.999
_diffrn_measurement_device_type 'Rigaku Saturn CCD area-detector'
_diffrn_measurement_method '\w and \f scans'
_diffrn_radiation_monochromator confocal
_diffrn_radiation_source 'rotating anode'
_diffrn_radiation_type MoK\a
_diffrn_radiation_wavelength 0.71073
_diffrn_reflns_av_R_equivalents 0.0437
_diffrn_reflns_av_sigmaI/netI 0.0452
_diffrn_reflns_limit_h_max 26
_diffrn_reflns_limit_h_min -29
_diffrn_reflns_limit_k_max 12
_diffrn_reflns_limit_k_min -13
_diffrn_reflns_limit_l_max 21
_diffrn_reflns_limit_l_min -18
_diffrn_reflns_number 14653
_diffrn_reflns_theta_full 25.00
_diffrn_reflns_theta_max 25.99
_diffrn_reflns_theta_min 2.08
_diffrn_standards_decay_% 0
_diffrn_standards_interval_count 0
_diffrn_standards_interval_time 0
_diffrn_standards_number 0
_exptl_absorpt_coefficient_mu 0.089
_exptl_absorpt_correction_T_max 0.9989
_exptl_absorpt_correction_T_min 0.9825
_exptl_absorpt_correction_type multi-scan
_exptl_absorpt_process_details '(CrystalClear; Rigaku/MSC, 2005)'
_exptl_crystal_colour yellow
_exptl_crystal_density_diffrn 1.306
_exptl_crystal_density_method 'not measured'
_exptl_crystal_description Prism
_exptl_crystal_F_000 1680
_exptl_crystal_size_max 0.20
_exptl_crystal_size_mid 0.18
_exptl_crystal_size_min 0.10
_refine_diff_density_max 0.293
_refine_diff_density_min -0.264
_refine_ls_extinction_coef 0.0043(6)
_refine_ls_extinction_expression Fc^*^=kFc[1+0.001xFc^2^\l^3^/sin(2\q)]^-1/4^
_refine_ls_extinction_method 'SHELXS97 (Sheldrick, 2008)'
_refine_ls_goodness_of_fit_ref 1.032
_refine_ls_hydrogen_treatment constr
_refine_ls_matrix_type full
_refine_ls_number_constraints 0
_refine_ls_number_parameters 274
_refine_ls_number_reflns 4007
_refine_ls_number_restraints 0
_refine_ls_restrained_S_all 1.032
_refine_ls_R_factor_all 0.0749
_refine_ls_R_factor_gt 0.0554
_refine_ls_shift/su_max 0.000
_refine_ls_shift/su_mean 0.000
_refine_ls_structure_factor_coef Fsqd
_refine_ls_weighting_details 'calc w=1/[\s^2^(Fo^2^)+(0.0882P)^2^] where P=(Fo^2^+2Fc^2^)/3'
_refine_ls_weighting_scheme calc
_refine_ls_wR_factor_gt 0.1384
_refine_ls_wR_factor_ref 0.1531
_reflns_number_gt 3106
_reflns_number_total 4007
_reflns_threshold_expression I>2\s(I)
_cod_data_source_file bh2257.cif
_cod_data_source_block I
_cod_original_cell_volume 4063.9(19)
_cod_original_sg_symbol_H-M 'C 2/c'
_cod_database_code 2224117
_cod_database_fobs_code 2224117

loop_
_symmetry_equiv_pos_as_xyz
'x, y, z'
'-x, y, -z+1/2'
'x+1/2, y+1/2, z'
'-x+1/2, y+1/2, -z+1/2'
'-x, -y, -z'
'x, -y, z-1/2'
'-x+1/2, -y+1/2, -z'
'x+1/2, -y+1/2, z-1/2'

loop_
_atom_site_type_symbol
_atom_site_label
_atom_site_fract_x
_atom_site_fract_y
_atom_site_fract_z
_atom_site_U_iso_or_equiv
_atom_site_adp_type
_atom_site_calc_flag
_atom_site_refinement_flags
_atom_site_occupancy
_atom_site_disorder_assembly
_atom_site_disorder_group
O O1 0.07668(6) -0.09846(11) 0.23338(8) 0.0274(3) Uani d . 1 . .
O O2 0.23273(6) 0.17081(12) 0.24963(8) 0.0360(4) Uani d . 1 . .
O O3 0.06051(8) 0.52066(14) 0.42025(11) 0.0504(5) Uani d . 1 . .
O O4 0.08357(10) 0.64016(14) 0.34280(11) 0.0625(5) Uani d . 1 . .
N N1 0.07521(9) 0.53889(15) 0.36366(11) 0.0385(5) Uani d . 1 . .
C C1 0.02775(9) -0.03873(17) 0.16146(11) 0.0247(4) Uani d . 1 . .
C C2 -0.03123(9) -0.09880(17) 0.12366(12) 0.0295(5) Uani d . 1 . .
H H2 -0.0351 -0.1738 0.1469 0.035 Uiso calc R 1 . .
C C3 -0.08261(9) -0.04833(18) 0.05346(12) 0.0321(5) Uani d . 1 . .
H H3 -0.1227 -0.0880 0.0283 0.038 Uiso calc R 1 . .
C C4 -0.07735(9) 0.06226(18) 0.01731(12) 0.0292(5) Uani d . 1 . .
C C5 -0.13056(10) 0.1170(2) -0.05572(13) 0.0365(5) Uani d . 1 . .
H H5 -0.1710 0.0787 -0.0805 0.044 Uiso calc R 1 . .
C C6 -0.12508(10) 0.2230(2) -0.09105(13) 0.0397(6) Uani d . 1 . .
H H6 -0.1615 0.2591 -0.1388 0.048 Uiso calc R 1 . .
C C7 -0.06498(10) 0.2782(2) -0.05608(12) 0.0370(5) Uani d . 1 . .
H H7 -0.0607 0.3505 -0.0819 0.044 Uiso calc R 1 . .
C C8 -0.01239(9) 0.22896(17) 0.01486(11) 0.0295(5) Uani d . 1 . .
H H8 0.0277 0.2683 0.0378 0.035 Uiso calc R 1 . .
C C9 -0.01689(8) 0.12084(17) 0.05423(11) 0.0243(4) Uani d . 1 . .
C C10 0.03670(8) 0.06891(16) 0.13055(11) 0.0230(4) Uani d . 1 . .
C C11 0.10058(8) 0.13313(16) 0.17849(11) 0.0233(4) Uani d . 1 . .
H H11 0.1119 0.1628 0.1340 0.028 Uiso calc R 1 . .
C C12 0.15111(8) 0.04569(16) 0.23939(11) 0.0237(4) Uani d . 1 . .
C C13 0.21800(9) 0.07594(17) 0.27101(11) 0.0263(4) Uani d . 1 . .
C C14 0.26749(9) -0.01679(17) 0.32757(12) 0.0291(5) Uani d . 1 . .
H H14A 0.3089 0.0244 0.3635 0.035 Uiso calc R 1 . .
H H14B 0.2727 -0.0752 0.2887 0.035 Uiso calc R 1 . .
C C15 0.25060(9) -0.08591(16) 0.38902(11) 0.0278(4) Uani d . 1 . .
C C16 0.18478(9) -0.14376(17) 0.33158(12) 0.0276(4) Uani d . 1 . .
H H16A 0.1893 -0.2140 0.3001 0.033 Uiso calc R 1 . .
H H16B 0.1686 -0.1736 0.3701 0.033 Uiso calc R 1 . .
C C17 0.13742(9) -0.05788(16) 0.26568(11) 0.0241(4) Uani d . 1 . .
C C18 0.30005(10) -0.18485(18) 0.43696(13) 0.0361(5) Uani d . 1 . .
H H18A 0.3425 -0.1484 0.4702 0.054 Uiso calc R 1 . .
H H18B 0.2995 -0.2421 0.3938 0.054 Uiso calc R 1 . .
H H18C 0.2899 -0.2275 0.4776 0.054 Uiso calc R 1 . .
C C19 0.24992(10) 0.00103(19) 0.45700(12) 0.0350(5) Uani d . 1 . .
H H19A 0.2913 0.0418 0.4892 0.052 Uiso calc R 1 . .
H H19B 0.2418 -0.0445 0.4985 0.052 Uiso calc R 1 . .
H H19C 0.2163 0.0613 0.4266 0.052 Uiso calc R 1 . .
C C20 0.09628(8) 0.24126(16) 0.22956(11) 0.0232(4) Uani d . 1 . .
C C21 0.10351(9) 0.35856(17) 0.20785(12) 0.0285(4) Uani d . 1 . .
H H21 0.1129 0.3716 0.1617 0.034 Uiso calc R 1 . .
C C22 0.09739(10) 0.45691(18) 0.25190(12) 0.0323(5) Uani d . 1 . .
H H22 0.1023 0.5369 0.2366 0.039 Uiso calc R 1 . .
C C23 0.08393(9) 0.43547(16) 0.31859(12) 0.0276(4) Uani d . 1 . .
C C24 0.07792(9) 0.32046(17) 0.34403(12) 0.0293(5) Uani d . 1 . .
H H24 0.0698 0.3081 0.3914 0.035 Uiso calc R 1 . .
C C25 0.08398(9) 0.22379(17) 0.29877(11) 0.0270(4) Uani d . 1 . .
H H25 0.0797 0.1440 0.3151 0.032 Uiso calc R 1 . .

loop_
_atom_site_aniso_label
_atom_site_aniso_U_11
_atom_site_aniso_U_22
_atom_site_aniso_U_33
_atom_site_aniso_U_12
_atom_site_aniso_U_13
_atom_site_aniso_U_23
O1 0.0245(7) 0.0279(7) 0.0284(7) -0.0022(5) 0.0120(6) 0.0018(5)
O2 0.0243(7) 0.0399(9) 0.0376(8) -0.0038(6) 0.0108(6) 0.0098(6)
O3 0.0587(11) 0.0439(10) 0.0597(10) -0.0063(8) 0.0378(9) -0.0174(8)
O4 0.1033(16) 0.0236(9) 0.0641(11) 0.0058(9) 0.0444(11) -0.0003(8)
N1 0.0419(11) 0.0297(10) 0.0373(10) 0.0006(8) 0.0146(8) -0.0073(8)
C1 0.0236(10) 0.0268(10) 0.0230(9) 0.0009(7) 0.0110(7) -0.0040(7)
C2 0.0292(11) 0.0291(10) 0.0342(10) -0.0044(8) 0.0189(8) -0.0061(8)
C3 0.0240(11) 0.0381(12) 0.0352(11) -0.0068(8) 0.0155(8) -0.0149(9)
C4 0.0229(10) 0.0370(11) 0.0268(10) 0.0015(8) 0.0116(8) -0.0099(8)
C5 0.0223(10) 0.0499(14) 0.0295(10) 0.0035(9) 0.0070(8) -0.0131(9)
C6 0.0316(12) 0.0508(14) 0.0271(10) 0.0158(10) 0.0073(8) -0.0033(10)
C7 0.0407(13) 0.0418(13) 0.0253(10) 0.0114(10) 0.0140(9) 0.0018(9)
C8 0.0288(11) 0.0347(11) 0.0238(9) 0.0054(8) 0.0123(8) -0.0012(8)
C9 0.0198(10) 0.0301(10) 0.0230(9) 0.0025(8) 0.0106(7) -0.0062(7)
C10 0.0214(10) 0.0268(10) 0.0224(9) 0.0006(7) 0.0120(7) -0.0037(7)
C11 0.0208(9) 0.0258(10) 0.0237(9) 0.0000(7) 0.0113(7) 0.0006(7)
C12 0.0216(10) 0.0270(10) 0.0213(9) 0.0005(7) 0.0097(7) -0.0005(7)
C13 0.0243(10) 0.0308(11) 0.0232(9) -0.0001(8) 0.0113(8) -0.0012(8)
C14 0.0213(10) 0.0326(11) 0.0305(10) 0.0031(8) 0.0107(8) 0.0007(8)
C15 0.0262(11) 0.0280(10) 0.0263(10) 0.0051(8) 0.0108(8) 0.0006(8)
C16 0.0293(11) 0.0257(10) 0.0270(9) 0.0017(8) 0.0134(8) 0.0018(8)
C17 0.0210(10) 0.0269(10) 0.0238(9) -0.0024(7) 0.0106(7) -0.0046(7)
C18 0.0330(12) 0.0374(12) 0.0334(10) 0.0082(9) 0.0130(8) 0.0046(9)
C19 0.0327(11) 0.0378(12) 0.0289(10) 0.0044(9) 0.0112(8) -0.0031(9)
C20 0.0174(9) 0.0247(10) 0.0235(9) -0.0005(7) 0.0069(7) 0.0009(7)
C21 0.0286(10) 0.0297(10) 0.0271(9) -0.0025(8) 0.0137(8) 0.0025(8)
C22 0.0361(12) 0.0223(10) 0.0314(10) -0.0022(8) 0.0115(9) 0.0028(8)
C23 0.0263(10) 0.0225(10) 0.0276(10) 0.0003(8) 0.0084(8) -0.0042(8)
C24 0.0317(11) 0.0301(11) 0.0279(10) -0.0041(8) 0.0162(8) -0.0051(8)
C25 0.0301(10) 0.0232(10) 0.0276(10) -0.0033(8) 0.0143(8) 0.0010(8)

loop_
_atom_type_symbol
_atom_type_description
_atom_type_scat_dispersion_real
_atom_type_scat_dispersion_imag
_atom_type_scat_source
C C 0.0033 0.0016 'International Tables Vol C Tables 4.2.6.8 and 6.1.1.4'
H H 0.0000 0.0000 'International Tables Vol C Tables 4.2.6.8 and 6.1.1.4'
N N 0.0061 0.0033 'International Tables Vol C Tables 4.2.6.8 and 6.1.1.4'
O O 0.0106 0.0060 'International Tables Vol C Tables 4.2.6.8 and 6.1.1.4'

loop_
_geom_angle_atom_site_label_1
_geom_angle_atom_site_label_2
_geom_angle_atom_site_label_3
_geom_angle_site_symmetry_1
_geom_angle_site_symmetry_3
_geom_angle
_geom_angle_publ_flag
C17 O1 C1 . . 118.36(14) ?
O3 N1 O4 . . 123.25(17) ?
O3 N1 C23 . . 118.92(17) ?
O4 N1 C23 . . 117.82(18) ?
C10 C1 O1 . . 122.67(16) ?
C10 C1 C2 . . 123.27(17) ?
O1 C1 C2 . . 114.06(16) ?
C3 C2 C1 . . 119.24(19) ?
C3 C2 H2 . . 120.4 ?
C1 C2 H2 . . 120.4 ?
C2 C3 C4 . . 121.03(18) ?
C2 C3 H3 . . 119.5 ?
C4 C3 H3 . . 119.5 ?
C3 C4 C5 . . 121.93(19) ?
C3 C4 C9 . . 119.44(17) ?
C5 C4 C9 . . 118.62(19) ?
C6 C5 C4 . . 121.7(2) ?
C6 C5 H5 . . 119.1 ?
C4 C5 H5 . . 119.1 ?
C5 C6 C7 . . 119.32(19) ?
C5 C6 H6 . . 120.3 ?
C7 C6 H6 . . 120.3 ?
C8 C7 C6 . . 120.9(2) ?
C8 C7 H7 . . 119.6 ?
C6 C7 H7 . . 119.6 ?
C7 C8 C9 . . 121.07(19) ?
C7 C8 H8 . . 119.5 ?
C9 C8 H8 . . 119.5 ?
C8 C9 C4 . . 118.34(17) ?
C8 C9 C10 . . 122.60(17) ?
C4 C9 C10 . . 119.05(18) ?
C1 C10 C9 . . 117.88(17) ?
C1 C10 C11 . . 120.43(16) ?
C9 C10 C11 . . 121.63(16) ?
C12 C11 C10 . . 109.51(15) ?
C12 C11 C20 . . 110.94(14) ?
C10 C11 C20 . . 110.11(14) ?
C12 C11 H11 . . 108.7 ?
C10 C11 H11 . . 108.7 ?
C20 C11 H11 . . 108.7 ?
C17 C12 C13 . . 118.81(16) ?
C17 C12 C11 . . 122.81(17) ?
C13 C12 C11 . . 118.38(16) ?
O2 C13 C12 . . 120.95(17) ?
O2 C13 C14 . . 121.74(17) ?
C12 C13 C14 . . 117.25(16) ?
C13 C14 C15 . . 113.47(16) ?
C13 C14 H14A . . 108.9 ?
C15 C14 H14A . . 108.9 ?
C13 C14 H14B . . 108.9 ?
C15 C14 H14B . . 108.9 ?
H14A C14 H14B . . 107.7 ?
C18 C15 C14 . . 109.56(16) ?
C18 C15 C19 . . 109.35(15) ?
C14 C15 C19 . . 109.78(15) ?
C18 C15 C16 . . 109.46(15) ?
C14 C15 C16 . . 107.49(15) ?
C19 C15 C16 . . 111.18(16) ?
C17 C16 C15 . . 112.73(15) ?
C17 C16 H16A . . 109.0 ?
C15 C16 H16A . . 109.0 ?
C17 C16 H16B . . 109.0 ?
C15 C16 H16B . . 109.0 ?
H16A C16 H16B . . 107.8 ?
C12 C17 O1 . . 122.74(16) ?
C12 C17 C16 . . 125.83(17) ?
O1 C17 C16 . . 111.42(16) ?
C15 C18 H18A . . 109.5 ?
C15 C18 H18B . . 109.5 ?
H18A C18 H18B . . 109.5 ?
C15 C18 H18C . . 109.5 ?
H18A C18 H18C . . 109.5 ?
H18B C18 H18C . . 109.5 ?
C15 C19 H19A . . 109.5 ?
C15 C19 H19B . . 109.5 ?
H19A C19 H19B . . 109.5 ?
C15 C19 H19C . . 109.5 ?
H19A C19 H19C . . 109.5 ?
H19B C19 H19C . . 109.5 ?
C21 C20 C25 . . 118.47(16) ?
C21 C20 C11 . . 121.29(16) ?
C25 C20 C11 . . 120.23(16) ?
C22 C21 C20 . . 121.44(17) ?
C22 C21 H21 . . 119.3 ?
C20 C21 H21 . . 119.3 ?
C23 C22 C21 . . 118.07(17) ?
C23 C22 H22 . . 121.0 ?
C21 C22 H22 . . 121.0 ?
C22 C23 C24 . . 122.59(17) ?
C22 C23 N1 . . 118.57(17) ?
C24 C23 N1 . . 118.85(17) ?
C23 C24 C25 . . 118.20(17) ?
C23 C24 H24 . . 120.9 ?
C25 C24 H24 . . 120.9 ?
C24 C25 C20 . . 121.19(17) ?
C24 C25 H25 . . 119.4 ?
C20 C25 H25 . . 119.4 ?

loop_
_geom_bond_atom_site_label_1
_geom_bond_atom_site_label_2
_geom_bond_site_symmetry_2
_geom_bond_distance
_geom_bond_publ_flag
O1 C17 . 1.362(2) ?
O1 C1 . 1.393(2) ?
O2 C13 . 1.226(2) ?
O3 N1 . 1.223(2) ?
O4 N1 . 1.227(2) ?
N1 C23 . 1.464(2) ?
C1 C10 . 1.370(2) ?
C1 C2 . 1.406(3) ?
C2 C3 . 1.359(3) ?
C2 H2 . 0.9500 ?
C3 C4 . 1.413(3) ?
C3 H3 . 0.9500 ?
C4 C5 . 1.422(3) ?
C4 C9 . 1.427(3) ?
C5 C6 . 1.364(3) ?
C5 H5 . 0.9500 ?
C6 C7 . 1.406(3) ?
C6 H6 . 0.9500 ?
C7 C8 . 1.373(3) ?
C7 H7 . 0.9500 ?
C8 C9 . 1.412(3) ?
C8 H8 . 0.9500 ?
C9 C10 . 1.440(2) ?
C10 C11 . 1.519(2) ?
C11 C12 . 1.507(2) ?
C11 C20 . 1.528(2) ?
C11 H11 . 1.0000 ?
C12 C17 . 1.337(2) ?
C12 C13 . 1.465(3) ?
C13 C14 . 1.513(3) ?
C14 C15 . 1.531(3) ?
C14 H14A . 0.9900 ?
C14 H14B . 0.9900 ?
C15 C18 . 1.529(2) ?
C15 C19 . 1.536(3) ?
C15 C16 . 1.538(3) ?
C16 C17 . 1.494(3) ?
C16 H16A . 0.9900 ?
C16 H16B . 0.9900 ?
C18 H18A . 0.9800 ?
C18 H18B . 0.9800 ?
C18 H18C . 0.9800 ?
C19 H19A . 0.9800 ?
C19 H19B . 0.9800 ?
C19 H19C . 0.9800 ?
C20 C21 . 1.389(2) ?
C20 C25 . 1.395(3) ?
C21 C22 . 1.384(3) ?
C21 H21 . 0.9500 ?
C22 C23 . 1.378(3) ?
C22 H22 . 0.9500 ?
C23 C24 . 1.381(3) ?
C24 C25 . 1.382(2) ?
C24 H24 . 0.9500 ?
C25 H25 . 0.9500 ?

loop_
_geom_hbond_atom_site_label_D
_geom_hbond_atom_site_label_H
_geom_hbond_atom_site_label_A
_geom_hbond_site_symmetry_A
_geom_hbond_distance_DH
_geom_hbond_distance_HA
_geom_hbond_distance_DA
_geom_hbond_angle_DHA
_geom_hbond_publ_flag
C2 H2 O4 2_545 0.95 2.42 3.323(3) 158.5 yes
C6 H6 O2 8_455 0.95 2.45 3.384(3) 168.3 yes
C18 H18B O2 4_545 0.98 2.43 3.355(2) 158.0 yes

loop_
_geom_torsion_atom_site_label_1
_geom_torsion_atom_site_label_2
_geom_torsion_atom_site_label_3
_geom_torsion_atom_site_label_4
_geom_torsion_site_symmetry_1
_geom_torsion_site_symmetry_2
_geom_torsion_site_symmetry_3
_geom_torsion_site_symmetry_4
_geom_torsion
_geom_torsion_publ_flag
C17 O1 C1 C10 . . . . -10.1(2) ?
C17 O1 C1 C2 . . . . 169.76(15) ?
C10 C1 C2 C3 . . . . -0.7(3) ?
O1 C1 C2 C3 . . . . 179.44(15) ?
C1 C2 C3 C4 . . . . 1.0(3) ?
C2 C3 C4 C5 . . . . -179.58(17) ?
C2 C3 C4 C9 . . . . 1.0(3) ?
C3 C4 C5 C6 . . . . -179.19(18) ?
C9 C4 C5 C6 . . . . 0.2(3) ?
C4 C5 C6 C7 . . . . 1.8(3) ?
C5 C6 C7 C8 . . . . -2.2(3) ?
C6 C7 C8 C9 . . . . 0.7(3) ?
C7 C8 C9 C4 . . . . 1.3(3) ?
C7 C8 C9 C10 . . . . -177.74(17) ?
C3 C4 C9 C8 . . . . 177.69(16) ?
C5 C4 C9 C8 . . . . -1.7(3) ?
C3 C4 C9 C10 . . . . -3.3(3) ?
C5 C4 C9 C10 . . . . 177.33(16) ?
O1 C1 C10 C9 . . . . 178.31(14) ?
C2 C1 C10 C9 . . . . -1.6(3) ?
O1 C1 C10 C11 . . . . -4.4(3) ?
C2 C1 C10 C11 . . . . 175.71(16) ?
C8 C9 C10 C1 . . . . -177.50(16) ?
C4 C9 C10 C1 . . . . 3.5(3) ?
C8 C9 C10 C11 . . . . 5.3(3) ?
C4 C9 C10 C11 . . . . -173.76(15) ?
C1 C10 C11 C12 . . . . 17.4(2) ?
C9 C10 C11 C12 . . . . -165.45(15) ?
C1 C10 C11 C20 . . . . -104.88(19) ?
C9 C10 C11 C20 . . . . 72.3(2) ?
C10 C11 C12 C17 . . . . -18.7(2) ?
C20 C11 C12 C17 . . . . 103.10(19) ?
C10 C11 C12 C13 . . . . 161.39(15) ?
C20 C11 C12 C13 . . . . -76.85(19) ?
C17 C12 C13 O2 . . . . -178.88(17) ?
C11 C12 C13 O2 . . . . 1.1(3) ?
C17 C12 C13 C14 . . . . 3.6(2) ?
C11 C12 C13 C14 . . . . -176.40(15) ?
O2 C13 C14 C15 . . . . 146.74(17) ?
C12 C13 C14 C15 . . . . -35.8(2) ?
C13 C14 C15 C18 . . . . 174.83(15) ?
C13 C14 C15 C19 . . . . -65.1(2) ?
C13 C14 C15 C16 . . . . 56.0(2) ?
C18 C15 C16 C17 . . . . -165.35(15) ?
C14 C15 C16 C17 . . . . -46.4(2) ?
C19 C15 C16 C17 . . . . 73.74(19) ?
C13 C12 C17 O1 . . . . -173.81(15) ?
C11 C12 C17 O1 . . . . 6.2(3) ?
C13 C12 C17 C16 . . . . 5.4(3) ?
C11 C12 C17 C16 . . . . -174.52(16) ?
C1 O1 C17 C12 . . . . 9.3(2) ?
C1 O1 C17 C16 . . . . -170.01(14) ?
C15 C16 C17 C12 . . . . 17.8(3) ?
C15 C16 C17 O1 . . . . -162.89(14) ?
C12 C11 C20 C21 . . . . 123.51(18) ?
C10 C11 C20 C21 . . . . -115.09(19) ?
C12 C11 C20 C25 . . . . -57.4(2) ?
C10 C11 C20 C25 . . . . 64.0(2) ?
C25 C20 C21 C22 . . . . -1.4(3) ?
C11 C20 C21 C22 . . . . 177.65(17) ?
C20 C21 C22 C23 . . . . 0.1(3) ?
C21 C22 C23 C24 . . . . 1.5(3) ?
C21 C22 C23 N1 . . . . -177.96(17) ?
O3 N1 C23 C22 . . . . 176.83(18) ?
O4 N1 C23 C22 . . . . -3.7(3) ?
O3 N1 C23 C24 . . . . -2.7(3) ?
O4 N1 C23 C24 . . . . 176.80(19) ?
C22 C23 C24 C25 . . . . -1.8(3) ?
N1 C23 C24 C25 . . . . 177.68(17) ?
C23 C24 C25 C20 . . . . 0.4(3) ?
C21 C20 C25 C24 . . . . 1.1(3) ?
C11 C20 C25 C24 . . . . -177.95(16) ?
